data_7020705
loop_
_publ_author_name
'Reichert, Adelina'
'Bolte, Michael'
'Lerner, Hans-Wolfram'
'Wagner, Matthias'

_publ_section_title
;
 Ferrocenyl(trihydro)borates: building blocks for the synthesis of
 heterooligonuclear metallocene complexes.
;
_journal_issue 3
_journal_name_full 'Dalton transactions (Cambridge, England : 2003)'
_journal_page_first 688
_journal_page_last 694
_journal_paper_doi 10.1039/c2dt31732j
_journal_volume 42
_journal_year 2013
_chemical_formula_moiety 'C20 H23 B Fe Zr'
_chemical_formula_sum 'C20 H23 B Fe Zr'
_chemical_formula_weight 421.26
_chemical_name_systematic ?
_space_group_IT_number 14
_symmetry_cell_setting monoclinic
_symmetry_space_group_name_Hall '-P 2ybc'
_symmetry_space_group_name_H-M 'P 1 21/c 1'
_atom_sites_solution_hydrogens geom
_atom_sites_solution_primary direct
_atom_sites_solution_secondary difmap
_audit_creation_method SHELXL-97
_cell_angle_alpha 90.00
_cell_angle_beta 95.903(6)
_cell_angle_gamma 90.00
_cell_formula_units_Z 4
_cell_length_a 7.8828(5)
_cell_length_b 12.3274(8)
_cell_length_c 17.7040(12)
_cell_measurement_reflns_used 7145
_cell_measurement_temperature 173(2)
_cell_measurement_theta_max 2.61
_cell_measurement_theta_min 3.3
_cell_volume 1711.25(19)
_computing_cell_refinement 'X-Area (Stoe & Cie, 2001)'
_computing_data_collection 'X-Area (Stoe & Cie, 2001)'
_computing_data_reduction 'X-Area (Stoe & Cie, 2001)'
_computing_molecular_graphics 'XP (Sheldrick, 2008)'
_computing_publication_material SHELXL97
_computing_structure_refinement 'SHELXL97 (Sheldrick, 2008) '
_computing_structure_solution 'SHELXS97 (Sheldrick, 2008) '
_diffrn_ambient_temperature 173(2)
_diffrn_measured_fraction_theta_full 0.997
_diffrn_measured_fraction_theta_max 0.994
_diffrn_measurement_device_type 'STOE IPDS II two-circle-diffractometer'
_diffrn_measurement_method \w
_diffrn_radiation_monochromator graphite
_diffrn_radiation_source 'fine-focus sealed tube'
_diffrn_radiation_type MoK\a
_diffrn_radiation_wavelength 0.71073
_diffrn_reflns_av_R_equivalents 0.1123
_diffrn_reflns_av_sigmaI/netI 0.1007
_diffrn_reflns_limit_h_max 9
_diffrn_reflns_limit_h_min -9
_diffrn_reflns_limit_k_max 14
_diffrn_reflns_limit_k_min -14
_diffrn_reflns_limit_l_max 21
_diffrn_reflns_limit_l_min -21
_diffrn_reflns_number 14384
_diffrn_reflns_theta_full 25.00
_diffrn_reflns_theta_max 25.60
_diffrn_reflns_theta_min 3.31
_diffrn_standards_number 0
_exptl_absorpt_coefficient_mu 1.452
_exptl_absorpt_correction_T_max 0.8804
_exptl_absorpt_correction_T_min 0.7502
_exptl_absorpt_correction_type multi-scan
_exptl_absorpt_process_details 'MULABS (Spek, 2003; Blessing, 1995)'
_exptl_crystal_colour orange
_exptl_crystal_density_diffrn 1.635
_exptl_crystal_density_method 'not measured'
_exptl_crystal_description needle
_exptl_crystal_F_000 856
_exptl_crystal_size_max 0.21
_exptl_crystal_size_mid 0.09
_exptl_crystal_size_min 0.09
_refine_diff_density_max 0.812
_refine_diff_density_min -0.977
_refine_diff_density_rms 0.106
_refine_ls_extinction_method none
_refine_ls_goodness_of_fit_ref 0.885
_refine_ls_hydrogen_treatment mixed
_refine_ls_matrix_type full
_refine_ls_number_parameters 224
_refine_ls_number_reflns 3212
_refine_ls_number_restraints 0
_refine_ls_restrained_S_all 0.885
_refine_ls_R_factor_all 0.0775
_refine_ls_R_factor_gt 0.0419
_refine_ls_shift/su_max 0.000
_refine_ls_shift/su_mean 0.000
_refine_ls_structure_factor_coef Fsqd
_refine_ls_weighting_details 'calc w=1/[\s^2^(Fo^2^)+(0.0263P)^2^] where P=(Fo^2^+2Fc^2^)/3'
_refine_ls_weighting_scheme calc
_refine_ls_wR_factor_gt 0.0770
_refine_ls_wR_factor_ref 0.0851
_reflns_number_gt 2215
_reflns_number_total 3212
_reflns_threshold_expression I>2\s(I)
_cod_data_source_file c2dt31732j.txt
_cod_data_source_block wa1193
_cod_depositor_comments
;
The following automatic conversions were performed:

'_symmetry_cell_setting' value 'Monoclinic' changed to 'monoclinic'
according to /home/saulius/struct/CIF-dictionaries/cif_core.dic
dictionary named 'cif_core.dic' version 2.4.2 from 2011-04-26.

Automatic conversion script
Id: cif_fix_values 1891 2012-01-12 08:04:46Z andrius 
;
_cod_original_sg_symbol_H-M P21/c
_cod_database_code 7020705

loop_
_symmetry_equiv_pos_as_xyz
'x, y, z'
'-x, y+1/2, -z+1/2'
'-x, -y, -z'
'x, -y-1/2, z-1/2'

loop_
_atom_site_label
_atom_site_type_symbol
_atom_site_fract_x
_atom_site_fract_y
_atom_site_fract_z
_atom_site_U_iso_or_equiv
_atom_site_adp_type
_atom_site_occupancy
_atom_site_symmetry_multiplicity
_atom_site_calc_flag
_atom_site_refinement_flags
Fe1 Fe 0.43182(9) 0.75765(5) 0.50505(4) 0.02152(18) Uani 1 1 d .
Zr1 Zr 0.09041(6) 0.51438(3) 0.26782(3) 0.01816(13) Uani 1 1 d .
H1 H 0.002(7) 0.600(4) 0.205(3) 0.023(13) Uiso 1 1 d .
B1 B 0.2997(7) 0.6554(4) 0.3334(3) 0.0237(12) Uani 1 1 d .
H1A H 0.179(6) 0.672(3) 0.283(3) 0.015(12) Uiso 1 1 d .
H1B H 0.284(10) 0.567(6) 0.352(4) 0.07(2) Uiso 1 1 d .
H1C H 0.430(7) 0.666(4) 0.300(3) 0.025(14) Uiso 1 1 d .
C1 C 0.2803(6) 0.7340(4) 0.4034(3) 0.0232(11) Uani 1 1 d .
C2 C 0.3472(7) 0.8423(4) 0.4103(3) 0.0242(11) Uani 1 1 d .
H2A H 0.4218 0.8767 0.3746 0.029 Uiso 1 1 calc R
C3 C 0.2920(7) 0.8929(4) 0.4749(3) 0.0254(12) Uani 1 1 d .
H3A H 0.3199 0.9686 0.4923 0.030 Uiso 1 1 calc R
C4 C 0.1929(7) 0.8166(4) 0.5120(3) 0.0278(12) Uani 1 1 d .
H4A H 0.1372 0.8291 0.5595 0.033 Uiso 1 1 calc R
C5 C 0.1842(6) 0.7191(4) 0.4670(3) 0.0239(11) Uani 1 1 d .
H5A H 0.1241 0.6509 0.4792 0.029 Uiso 1 1 calc R
C11 C 0.6236(8) 0.6473(5) 0.5107(4) 0.0398(15) Uani 1 1 d .
H11A H 0.6423 0.5920 0.4710 0.048 Uiso 1 1 calc R
C12 C 0.6934(8) 0.7549(5) 0.5152(4) 0.0436(15) Uani 1 1 d .
H12A H 0.7687 0.7884 0.4794 0.052 Uiso 1 1 calc R
C13 C 0.6351(8) 0.8047(5) 0.5791(3) 0.0347(14) Uani 1 1 d .
H13A H 0.6608 0.8808 0.5962 0.042 Uiso 1 1 calc R
C14 C 0.5306(7) 0.7305(4) 0.6146(3) 0.0334(13) Uani 1 1 d .
H14A H 0.4724 0.7438 0.6613 0.040 Uiso 1 1 calc R
C15 C 0.5268(8) 0.6324(4) 0.5713(4) 0.0375(15) Uani 1 1 d .
H15A H 0.4636 0.5649 0.5824 0.045 Uiso 1 1 calc R
C21 C 0.2946(6) 0.5047(4) 0.1695(3) 0.0264(11) Uani 1 1 d .
H21A H 0.3620 0.5668 0.1517 0.032 Uiso 1 1 calc R
C22 C 0.3514(6) 0.4303(4) 0.2256(3) 0.0242(11) Uani 1 1 d .
H22A H 0.4668 0.4304 0.2549 0.029 Uiso 1 1 calc R
C23 C 0.2287(7) 0.3471(4) 0.2269(3) 0.0251(11) Uani 1 1 d .
H23A H 0.2431 0.2780 0.2564 0.030 Uiso 1 1 calc R
C24 C 0.0961(7) 0.3707(4) 0.1699(3) 0.0277(12) Uani 1 1 d .
H24A H -0.0008 0.3211 0.1529 0.033 Uiso 1 1 calc R
C25 C 0.1349(7) 0.4666(4) 0.1338(3) 0.0285(12) Uani 1 1 d .
H25A H 0.0709 0.4975 0.0870 0.034 Uiso 1 1 calc R
C31 C -0.0508(7) 0.3830(4) 0.3463(3) 0.0284(12) Uani 1 1 d .
H31A H -0.0126 0.3067 0.3574 0.034 Uiso 1 1 calc R
C32 C -0.1732(7) 0.4150(4) 0.2879(3) 0.0295(13) Uani 1 1 d .
H32A H -0.2365 0.3653 0.2504 0.035 Uiso 1 1 calc R
C33 C -0.2109(7) 0.5255(4) 0.2979(3) 0.0309(12) Uani 1 1 d .
H33A H -0.3046 0.5673 0.2686 0.037 Uiso 1 1 calc R
C34 C -0.1095(7) 0.5620(4) 0.3637(3) 0.0299(12) Uani 1 1 d .
H34A H -0.1184 0.6343 0.3885 0.036 Uiso 1 1 calc R
C35 C -0.0108(7) 0.4736(4) 0.3938(3) 0.0312(12) Uani 1 1 d .
H35A H 0.0614 0.4725 0.4436 0.037 Uiso 1 1 calc R

loop_
_atom_site_aniso_label
_atom_site_aniso_U_11
_atom_site_aniso_U_22
_atom_site_aniso_U_33
_atom_site_aniso_U_23
_atom_site_aniso_U_13
_atom_site_aniso_U_12
Fe1 0.0222(4) 0.0218(4) 0.0197(4) 0.0010(3) -0.0021(3) -0.0007(3)
Zr1 0.0165(2) 0.0187(2) 0.0191(2) 0.0006(2) 0.00096(16) -0.0012(2)
B1 0.023(3) 0.024(3) 0.023(3) 0.002(2) -0.001(2) -0.001(2)
C1 0.023(3) 0.026(2) 0.020(3) -0.001(2) -0.001(2) 0.001(2)
C2 0.025(3) 0.025(2) 0.021(3) 0.005(2) -0.002(2) -0.001(2)
C3 0.032(3) 0.019(2) 0.024(3) 0.001(2) -0.004(2) 0.000(2)
C4 0.024(3) 0.035(3) 0.024(3) -0.002(2) 0.000(2) 0.006(2)
C5 0.022(3) 0.026(2) 0.022(3) 0.000(2) -0.005(2) -0.0058(19)
C11 0.034(3) 0.035(3) 0.049(4) -0.004(3) -0.007(3) 0.010(2)
C12 0.026(3) 0.055(4) 0.049(4) 0.003(3) 0.000(3) 0.007(3)
C13 0.035(3) 0.035(3) 0.032(3) 0.005(2) -0.009(3) 0.001(2)
C14 0.038(3) 0.033(3) 0.026(3) 0.005(2) -0.007(2) 0.005(2)
C15 0.045(4) 0.029(3) 0.036(4) 0.011(2) -0.009(3) 0.006(2)
C21 0.029(3) 0.031(3) 0.023(3) -0.001(2) 0.018(2) -0.006(2)
C22 0.017(3) 0.030(2) 0.026(3) -0.007(2) 0.007(2) 0.0017(19)
C23 0.026(3) 0.021(2) 0.029(3) -0.003(2) 0.005(2) 0.0015(19)
C24 0.031(3) 0.028(2) 0.024(3) -0.004(2) -0.002(2) -0.006(2)
C25 0.033(3) 0.035(3) 0.018(3) -0.002(2) 0.000(2) 0.000(2)
C31 0.031(3) 0.023(2) 0.033(3) 0.006(2) 0.014(2) 0.000(2)
C32 0.019(3) 0.031(3) 0.040(4) -0.004(2) 0.012(2) -0.014(2)
C33 0.019(2) 0.036(3) 0.039(3) -0.002(3) 0.007(2) -0.002(2)
C34 0.023(3) 0.026(2) 0.042(4) -0.008(2) 0.013(3) -0.002(2)
C35 0.033(3) 0.040(3) 0.023(3) 0.003(2) 0.009(2) -0.001(2)

loop_
_atom_type_symbol
_atom_type_description
_atom_type_scat_dispersion_real
_atom_type_scat_dispersion_imag
_atom_type_scat_source
C C 0.0033 0.0016 'International Tables Vol C Tables 4.2.6.8 and 6.1.1.4'
H H 0.0000 0.0000 'International Tables Vol C Tables 4.2.6.8 and 6.1.1.4'
B B 0.0013 0.0007 'International Tables Vol C Tables 4.2.6.8 and 6.1.1.4'
Fe Fe 0.3463 0.8444 'International Tables Vol C Tables 4.2.6.8 and 6.1.1.4'
Zr Zr -2.9673 0.5597 'International Tables Vol C Tables 4.2.6.8 and 6.1.1.4'

loop_
_geom_angle_atom_site_label_1
_geom_angle_atom_site_label_2
_geom_angle_atom_site_label_3
_geom_angle
C11 Fe1 C2 124.4(3)
C11 Fe1 C4 157.9(2)
C2 Fe1 C4 68.8(2)
C11 Fe1 C15 40.1(3)
C2 Fe1 C15 159.6(2)
C4 Fe1 C15 121.6(3)
C11 Fe1 C3 160.2(3)
C2 Fe1 C3 40.6(2)
C4 Fe1 C3 41.0(2)
C15 Fe1 C3 158.2(3)
C11 Fe1 C14 68.5(3)
C2 Fe1 C14 158.5(2)
C4 Fe1 C14 105.4(2)
C15 Fe1 C14 41.1(2)
C3 Fe1 C14 121.7(2)
C11 Fe1 C13 68.2(2)
C2 Fe1 C13 123.6(2)
C4 Fe1 C13 121.9(2)
C15 Fe1 C13 68.2(2)
C3 Fe1 C13 107.6(2)
C14 Fe1 C13 40.6(2)
C11 Fe1 C12 41.2(3)
C2 Fe1 C12 108.8(2)
C4 Fe1 C12 158.3(2)
C15 Fe1 C12 68.3(3)
C3 Fe1 C12 123.2(2)
C14 Fe1 C12 68.4(3)
C13 Fe1 C12 40.1(3)
C11 Fe1 C5 122.6(2)
C2 Fe1 C5 68.1(2)
C4 Fe1 C5 41.2(2)
C15 Fe1 C5 107.1(2)
C3 Fe1 C5 68.5(2)
C14 Fe1 C5 122.0(2)
C13 Fe1 C5 158.5(2)
C12 Fe1 C5 159.6(2)
C11 Fe1 C1 107.9(2)
C2 Fe1 C1 40.95(19)
C4 Fe1 C1 69.4(2)
C15 Fe1 C1 122.6(2)
C3 Fe1 C1 68.94(19)
C14 Fe1 C1 158.4(2)
C13 Fe1 C1 159.7(2)
C12 Fe1 C1 123.9(2)
C5 Fe1 C1 40.6(2)
C32 Zr1 C31 32.83(18)
C32 Zr1 C23 91.81(18)
C31 Zr1 C23 81.73(18)
C32 Zr1 C24 79.79(19)
C31 Zr1 C24 88.09(18)
C23 Zr1 C24 32.96(17)
C32 Zr1 C22 124.85(17)
C31 Zr1 C22 109.30(17)
C23 Zr1 C22 33.06(16)
C24 Zr1 C22 54.37(17)
C32 Zr1 C33 33.01(18)
C31 Zr1 C33 54.67(18)
C23 Zr1 C33 124.53(17)
C24 Zr1 C33 105.95(18)
C22 Zr1 C33 157.53(16)
C32 Zr1 C21 133.67(18)
C31 Zr1 C21 136.21(17)
C23 Zr1 C21 54.58(17)
C24 Zr1 C21 54.45(17)
C22 Zr1 C21 32.46(17)
C33 Zr1 C21 148.25(18)
C32 Zr1 C35 54.54(19)
C31 Zr1 C35 33.05(18)
C23 Zr1 C35 106.53(18)
C24 Zr1 C35 120.71(18)
C22 Zr1 C35 122.37(18)
C33 Zr1 C35 54.59(19)
C21 Zr1 C35 154.61(17)
C32 Zr1 C34 54.57(18)
C31 Zr1 C34 54.60(17)
C23 Zr1 C34 136.14(18)
C24 Zr1 C34 134.36(18)
C22 Zr1 C34 154.20(18)
C33 Zr1 C34 32.97(18)
C21 Zr1 C34 169.17(17)
C35 Zr1 C34 32.80(18)
C32 Zr1 C25 102.83(19)
C31 Zr1 C25 119.58(17)
C23 Zr1 C25 54.41(17)
C24 Zr1 C25 32.44(17)
C22 Zr1 C25 54.27(17)
C33 Zr1 C25 116.42(18)
C21 Zr1 C25 33.22(17)
C35 Zr1 C25 152.63(17)
C34 Zr1 C25 149.02(19)
C32 Zr1 B1 140.9(2)
C31 Zr1 B1 119.41(19)
C23 Zr1 B1 114.28(18)
C24 Zr1 B1 137.4(2)
C22 Zr1 B1 84.59(18)
C33 Zr1 B1 116.43(19)
C21 Zr1 B1 85.28(18)
C35 Zr1 B1 88.99(19)
C34 Zr1 B1 87.43(19)
C25 Zr1 B1 115.97(19)
C32 Zr1 H1 96.6(19)
C31 Zr1 H1 128.4(19)
C23 Zr1 H1 120.5(19)
C24 Zr1 H1 91.3(18)
C22 Zr1 H1 112(2)
C33 Zr1 H1 76(2)
C21 Zr1 H1 79(2)
C35 Zr1 H1 126(2)
C34 Zr1 H1 93(2)
C25 Zr1 H1 66.3(19)
B1 Zr1 H1 94.4(17)
C32 Zr1 H1A 136.2(14)
C31 Zr1 H1A 134.8(14)
C23 Zr1 H1A 131.9(14)
C24 Zr1 H1A 136.9(14)
C22 Zr1 H1A 98.8(14)
C33 Zr1 H1A 103.6(14)
C21 Zr1 H1A 84.5(14)
C35 Zr1 H1A 101.9(14)
C34 Zr1 H1A 85.3(14)
C25 Zr1 H1A 105.5(14)
B1 Zr1 H1A 28.5(13)
H1 Zr1 H1A 66(2)
C32 Zr1 H1B 127(2)
C31 Zr1 H1B 98(2)
C23 Zr1 H1B 99(2)
C24 Zr1 H1B 130(2)
C22 Zr1 H1B 77(2)
C33 Zr1 H1B 118(2)
C21 Zr1 H1B 92(2)
C35 Zr1 H1B 73(2)
C34 Zr1 H1B 85(2)
C25 Zr1 H1B 125(2)
B1 Zr1 H1B 25.7(19)
H1 Zr1 H1B 120(3)
H1A Zr1 H1B 54(2)
C1 B1 Zr1 130.5(4)
C1 B1 H1A 109(2)
Zr1 B1 H1A 52.4(19)
C1 B1 H1B 110(4)
Zr1 B1 H1B 54(4)
H1A B1 H1B 105(4)
C1 B1 H1C 117(2)
Zr1 B1 H1C 112(2)
H1A B1 H1C 105(3)
H1B B1 H1C 111(5)
C5 C1 C2 105.8(4)
C5 C1 B1 129.4(4)
C2 C1 B1 124.6(5)
C5 C1 Fe1 68.9(3)
C2 C1 Fe1 67.8(3)
B1 C1 Fe1 131.9(3)
C3 C2 C1 109.8(5)
C3 C2 Fe1 70.1(3)
C1 C2 Fe1 71.3(3)
C3 C2 H2A 125.1
C1 C2 H2A 125.1
Fe1 C2 H2A 125.1
C2 C3 C4 108.2(4)
C2 C3 Fe1 69.4(3)
C4 C3 Fe1 69.3(3)
C2 C3 H3A 125.9
C4 C3 H3A 125.9
Fe1 C3 H3A 125.9
C3 C4 C5 107.0(5)
C3 C4 Fe1 69.7(3)
C5 C4 Fe1 70.1(3)
C3 C4 H4A 126.5
C5 C4 H4A 126.5
Fe1 C4 H4A 126.5
C1 C5 C4 109.3(4)
C1 C5 Fe1 70.5(3)
C4 C5 Fe1 68.6(3)
C1 C5 H5A 125.4
C4 C5 H5A 125.4
Fe1 C5 H5A 125.4
C15 C11 C12 108.4(6)
C15 C11 Fe1 70.2(3)
C12 C11 Fe1 70.2(3)
C15 C11 H11A 125.8
C12 C11 H11A 125.8
Fe1 C11 H11A 125.8
C13 C12 C11 107.0(6)
C13 C12 Fe1 69.8(4)
C11 C12 Fe1 68.6(3)
C13 C12 H12A 126.5
C11 C12 H12A 126.5
Fe1 C12 H12A 126.5
C12 C13 C14 109.1(5)
C12 C13 Fe1 70.1(3)
C14 C13 Fe1 69.5(3)
C12 C13 H13A 125.4
C14 C13 H13A 125.4
Fe1 C13 H13A 125.4
C13 C14 C15 106.8(6)
C13 C14 Fe1 69.9(3)
C15 C14 Fe1 69.2(3)
C13 C14 H14A 126.6
C15 C14 H14A 126.6
Fe1 C14 H14A 126.6
C11 C15 C14 108.6(5)
C11 C15 Fe1 69.8(3)
C14 C15 Fe1 69.8(3)
C11 C15 H15A 125.7
C14 C15 H15A 125.7
Fe1 C15 H15A 125.7
C22 C21 C25 107.7(4)
C22 C21 Zr1 73.5(3)
C25 C21 Zr1 73.9(3)
C22 C21 H21A 125.8
C25 C21 H21A 125.8
Zr1 C21 H21A 125.8
C21 C22 C23 108.6(4)
C21 C22 Zr1 74.0(3)
C23 C22 Zr1 73.0(3)
C21 C22 H22A 125.4
C23 C22 H22A 125.4
Zr1 C22 H22A 125.4
C24 C23 C22 107.3(4)
C24 C23 Zr1 73.8(3)
C22 C23 Zr1 73.9(3)
C24 C23 H23A 125.9
C22 C23 H23A 125.9
Zr1 C23 H23A 125.9
C25 C24 C23 108.8(4)
C25 C24 Zr1 74.7(3)
C23 C24 Zr1 73.3(3)
C25 C24 H24A 125.3
C23 C24 H24A 125.3
Zr1 C24 H24A 125.3
C24 C25 C21 107.5(4)
C24 C25 Zr1 72.9(3)
C21 C25 Zr1 72.9(3)
C24 C25 H25A 126.0
C21 C25 H25A 126.0
Zr1 C25 H25A 126.0
C32 C31 C35 108.1(4)
C32 C31 Zr1 73.4(3)
C35 C31 Zr1 74.4(3)
C32 C31 H31A 125.6
C35 C31 H31A 125.6
Zr1 C31 H31A 125.6
C31 C32 C33 108.7(5)
C31 C32 Zr1 73.7(3)
C33 C32 Zr1 74.3(3)
C31 C32 H32A 125.3
C33 C32 H32A 125.3
Zr1 C32 H32A 125.3
C32 C33 C34 107.5(5)
C32 C33 Zr1 72.6(3)
C34 C33 Zr1 73.9(3)
C32 C33 H33A 126.0
C34 C33 H33A 126.0
Zr1 C33 H33A 126.0
C35 C34 C33 108.0(5)
C35 C34 Zr1 73.4(3)
C33 C34 Zr1 73.1(3)
C35 C34 H34A 125.8
C33 C34 H34A 125.8
Zr1 C34 H34A 125.8
C34 C35 C31 107.8(5)
C34 C35 Zr1 73.8(3)
C31 C35 Zr1 72.6(3)
C34 C35 H35A 125.8
C31 C35 H35A 125.8
Zr1 C35 H35A 125.8

loop_
_geom_bond_atom_site_label_1
_geom_bond_atom_site_label_2
_geom_bond_distance
Fe1 C11 2.029(6)
Fe1 C2 2.029(5)
Fe1 C4 2.034(5)
Fe1 C15 2.035(5)
Fe1 C3 2.039(5)
Fe1 C14 2.042(5)
Fe1 C13 2.048(6)
Fe1 C12 2.052(6)
Fe1 C5 2.054(5)
Fe1 C1 2.076(5)
Zr1 C32 2.469(5)
Zr1 C31 2.473(5)
Zr1 C23 2.475(5)
Zr1 C24 2.482(5)
Zr1 C22 2.487(5)
Zr1 C33 2.491(5)
Zr1 C21 2.493(5)
Zr1 C35 2.496(5)
Zr1 C34 2.502(6)
Zr1 C25 2.505(5)
Zr1 B1 2.588(5)
Zr1 H1 1.64(5)
Zr1 H1A 2.08(4)
Zr1 H1B 2.12(7)
B1 C1 1.593(8)
B1 H1A 1.25(5)
B1 H1B 1.14(7)
B1 H1C 1.24(6)
C1 C5 1.431(7)
C1 C2 1.436(7)
C2 C3 1.410(8)
C2 H2A 1.0000
C3 C4 1.426(8)
C3 H3A 1.0000
C4 C5 1.440(7)
C4 H4A 1.0000
C5 H5A 1.0000
C11 C15 1.392(10)
C11 C12 1.436(9)
C11 H11A 1.0000
C12 C13 1.406(9)
C12 H12A 1.0000
C13 C14 1.420(8)
C13 H13A 1.0000
C14 C15 1.430(8)
C14 H14A 1.0000
C15 H15A 1.0000
C21 C22 1.392(7)
C21 C25 1.429(7)
C21 H21A 1.0000
C22 C23 1.412(7)
C22 H22A 1.0000
C23 C24 1.406(7)
C23 H23A 1.0000
C24 C25 1.393(7)
C24 H24A 1.0000
C25 H25A 1.0000
C31 C32 1.397(8)
C31 C35 1.414(8)
C31 H31A 1.0000
C32 C33 1.409(8)
C32 H32A 1.0000
C33 C34 1.417(8)
C33 H33A 1.0000
C34 C35 1.411(8)
C34 H34A 1.0000
C35 H35A 1.0000

loop_
_geom_torsion_atom_site_label_1
_geom_torsion_atom_site_label_2
_geom_torsion_atom_site_label_3
_geom_torsion_atom_site_label_4
_geom_torsion
C32 Zr1 B1 C1 -14.6(6)
C31 Zr1 B1 C1 -48.0(5)
C23 Zr1 B1 C1 -142.2(4)
C24 Zr1 B1 C1 -171.8(4)
C22 Zr1 B1 C1 -157.1(5)
C33 Zr1 B1 C1 14.6(5)
C21 Zr1 B1 C1 170.3(5)
C35 Zr1 B1 C1 -34.5(4)
C34 Zr1 B1 C1 -1.7(4)
C25 Zr1 B1 C1 157.2(4)
Zr1 B1 C1 C5 29.6(7)
Zr1 B1 C1 C2 -143.9(4)
Zr1 B1 C1 Fe1 126.0(4)
C11 Fe1 C1 C5 119.6(3)
C2 Fe1 C1 C5 -118.2(4)
C4 Fe1 C1 C5 -37.2(3)
C15 Fe1 C1 C5 78.0(4)
C3 Fe1 C1 C5 -81.1(3)
C14 Fe1 C1 C5 42.8(7)
C13 Fe1 C1 C5 -165.0(6)
C12 Fe1 C1 C5 162.2(3)
C11 Fe1 C1 C2 -122.3(4)
C4 Fe1 C1 C2 81.0(3)
C15 Fe1 C1 C2 -163.9(4)
C3 Fe1 C1 C2 37.0(3)
C14 Fe1 C1 C2 160.9(6)
C13 Fe1 C1 C2 -46.9(7)
C12 Fe1 C1 C2 -79.6(4)
C5 Fe1 C1 C2 118.2(4)
C11 Fe1 C1 B1 -5.1(5)
C2 Fe1 C1 B1 117.2(6)
C4 Fe1 C1 B1 -161.8(5)
C15 Fe1 C1 B1 -46.7(6)
C3 Fe1 C1 B1 154.2(5)
C14 Fe1 C1 B1 -81.9(8)
C13 Fe1 C1 B1 70.3(8)
C12 Fe1 C1 B1 37.6(6)
C5 Fe1 C1 B1 -124.7(6)
C5 C1 C2 C3 -1.0(5)
B1 C1 C2 C3 173.8(4)
Fe1 C1 C2 C3 -59.7(3)
C5 C1 C2 Fe1 58.7(3)
B1 C1 C2 Fe1 -126.5(5)
C11 Fe1 C2 C3 -162.5(3)
C4 Fe1 C2 C3 37.6(3)
C15 Fe1 C2 C3 162.3(7)
C14 Fe1 C2 C3 -40.6(8)
C13 Fe1 C2 C3 -77.5(4)
C12 Fe1 C2 C3 -119.4(3)
C5 Fe1 C2 C3 82.1(3)
C1 Fe1 C2 C3 120.2(4)
C11 Fe1 C2 C1 77.3(4)
C4 Fe1 C2 C1 -82.6(3)
C15 Fe1 C2 C1 42.1(8)
C3 Fe1 C2 C1 -120.2(4)
C14 Fe1 C2 C1 -160.8(6)
C13 Fe1 C2 C1 162.3(3)
C12 Fe1 C2 C1 120.4(3)
C5 Fe1 C2 C1 -38.1(3)
C1 C2 C3 C4 1.8(6)
Fe1 C2 C3 C4 -58.6(3)
C1 C2 C3 Fe1 60.4(3)
C11 Fe1 C3 C2 47.1(7)
C4 Fe1 C3 C2 -119.9(4)
C15 Fe1 C3 C2 -163.5(6)
C14 Fe1 C3 C2 163.7(3)
C13 Fe1 C3 C2 121.4(3)
C12 Fe1 C3 C2 80.1(4)
C5 Fe1 C3 C2 -81.0(3)
C1 Fe1 C3 C2 -37.4(3)
C11 Fe1 C3 C4 166.9(6)
C2 Fe1 C3 C4 119.9(4)
C15 Fe1 C3 C4 -43.6(7)
C14 Fe1 C3 C4 -76.4(4)
C13 Fe1 C3 C4 -118.7(3)
C12 Fe1 C3 C4 -160.0(3)
C5 Fe1 C3 C4 38.8(3)
C1 Fe1 C3 C4 82.5(3)
C2 C3 C4 C5 -1.8(5)
Fe1 C3 C4 C5 -60.5(3)
C2 C3 C4 Fe1 58.7(4)
C11 Fe1 C4 C3 -168.3(6)
C2 Fe1 C4 C3 -37.2(3)
C15 Fe1 C4 C3 162.5(3)
C14 Fe1 C4 C3 120.9(3)
C13 Fe1 C4 C3 80.0(4)
C12 Fe1 C4 C3 50.6(8)
C5 Fe1 C4 C3 -117.7(4)
C1 Fe1 C4 C3 -81.2(3)
C11 Fe1 C4 C5 -50.6(7)
C2 Fe1 C4 C5 80.5(3)
C15 Fe1 C4 C5 -79.8(4)
C3 Fe1 C4 C5 117.7(4)
C14 Fe1 C4 C5 -121.3(3)
C13 Fe1 C4 C5 -162.2(3)
C12 Fe1 C4 C5 168.3(6)
C1 Fe1 C4 C5 36.6(3)
C2 C1 C5 C4 -0.2(5)
B1 C1 C5 C4 -174.6(5)
Fe1 C1 C5 C4 57.8(3)
C2 C1 C5 Fe1 -58.0(3)
B1 C1 C5 Fe1 127.6(5)
C3 C4 C5 C1 1.3(5)
Fe1 C4 C5 C1 -59.0(3)
C3 C4 C5 Fe1 60.2(3)
C11 Fe1 C5 C1 -79.3(4)
C2 Fe1 C5 C1 38.5(3)
C4 Fe1 C5 C1 120.9(4)
C15 Fe1 C5 C1 -120.4(3)
C3 Fe1 C5 C1 82.3(3)
C14 Fe1 C5 C1 -162.8(3)
C13 Fe1 C5 C1 165.9(5)
C12 Fe1 C5 C1 -46.7(8)
C11 Fe1 C5 C4 159.8(3)
C2 Fe1 C5 C4 -82.4(3)
C15 Fe1 C5 C4 118.7(3)
C3 Fe1 C5 C4 -38.6(3)
C14 Fe1 C5 C4 76.3(4)
C13 Fe1 C5 C4 44.9(7)
C12 Fe1 C5 C4 -167.6(6)
C1 Fe1 C5 C4 -120.9(4)
C2 Fe1 C11 C15 -161.8(3)
C4 Fe1 C11 C15 -40.3(8)
C3 Fe1 C11 C15 162.9(6)
C14 Fe1 C11 C15 37.7(4)
C13 Fe1 C11 C15 81.6(4)
C12 Fe1 C11 C15 119.1(5)
C5 Fe1 C11 C15 -77.4(4)
C1 Fe1 C11 C15 -119.6(4)
C2 Fe1 C11 C12 79.1(4)
C4 Fe1 C11 C12 -159.3(6)
C15 Fe1 C11 C12 -119.1(5)
C3 Fe1 C11 C12 43.8(8)
C14 Fe1 C11 C12 -81.4(4)
C13 Fe1 C11 C12 -37.5(4)
C5 Fe1 C11 C12 163.5(4)
C1 Fe1 C11 C12 121.3(4)
C15 C11 C12 C13 -0.6(6)
Fe1 C11 C12 C13 59.4(4)
C15 C11 C12 Fe1 -60.0(4)
C11 Fe1 C12 C13 -118.7(5)
C2 Fe1 C12 C13 120.2(3)
C4 Fe1 C12 C13 40.3(8)
C15 Fe1 C12 C13 -81.4(4)
C3 Fe1 C12 C13 77.6(4)
C14 Fe1 C12 C13 -37.1(3)
C5 Fe1 C12 C13 -162.2(6)
C1 Fe1 C12 C13 163.1(3)
C2 Fe1 C12 C11 -121.2(4)
C4 Fe1 C12 C11 159.0(6)
C15 Fe1 C12 C11 37.3(4)
C3 Fe1 C12 C11 -163.8(4)
C14 Fe1 C12 C11 81.6(4)
C13 Fe1 C12 C11 118.7(5)
C5 Fe1 C12 C11 -43.5(9)
C1 Fe1 C12 C11 -78.2(4)
C11 C12 C13 C14 0.0(6)
Fe1 C12 C13 C14 58.6(4)
C11 C12 C13 Fe1 -58.7(4)
C11 Fe1 C13 C12 38.5(4)
C2 Fe1 C13 C12 -79.2(4)
C4 Fe1 C13 C12 -163.6(4)
C15 Fe1 C13 C12 81.8(4)
C3 Fe1 C13 C12 -121.0(4)
C14 Fe1 C13 C12 120.5(5)
C5 Fe1 C13 C12 163.1(5)
C1 Fe1 C13 C12 -44.2(7)
C11 Fe1 C13 C14 -82.0(4)
C2 Fe1 C13 C14 160.3(3)
C4 Fe1 C13 C14 75.8(4)
C15 Fe1 C13 C14 -38.7(4)
C3 Fe1 C13 C14 118.5(4)
C12 Fe1 C13 C14 -120.5(5)
C5 Fe1 C13 C14 42.6(7)
C1 Fe1 C13 C14 -164.7(5)
C12 C13 C14 C15 0.6(6)
Fe1 C13 C14 C15 59.6(4)
C12 C13 C14 Fe1 -59.0(4)
C11 Fe1 C14 C13 81.1(4)
C2 Fe1 C14 C13 -50.1(8)
C4 Fe1 C14 C13 -121.4(4)
C15 Fe1 C14 C13 117.9(5)
C3 Fe1 C14 C13 -80.0(4)
C12 Fe1 C14 C13 36.6(4)
C5 Fe1 C14 C13 -163.0(3)
C1 Fe1 C14 C13 165.6(5)
C11 Fe1 C14 C15 -36.8(4)
C2 Fe1 C14 C15 -168.0(6)
C4 Fe1 C14 C15 120.7(4)
C3 Fe1 C14 C15 162.1(4)
C13 Fe1 C14 C15 -117.9(5)
C12 Fe1 C14 C15 -81.3(4)
C5 Fe1 C14 C15 79.1(4)
C1 Fe1 C14 C15 47.7(8)
C12 C11 C15 C14 1.0(6)
Fe1 C11 C15 C14 -59.1(4)
C12 C11 C15 Fe1 60.1(4)
C13 C14 C15 C11 -1.0(6)
Fe1 C14 C15 C11 59.1(4)
C13 C14 C15 Fe1 -60.1(4)
C2 Fe1 C15 C11 47.5(8)
C4 Fe1 C15 C11 163.4(3)
C3 Fe1 C15 C11 -164.5(5)
C14 Fe1 C15 C11 -119.9(5)
C13 Fe1 C15 C11 -81.6(4)
C12 Fe1 C15 C11 -38.3(4)
C5 Fe1 C15 C11 120.7(4)
C1 Fe1 C15 C11 78.9(4)
C11 Fe1 C15 C14 119.9(5)
C2 Fe1 C15 C14 167.4(6)
C4 Fe1 C15 C14 -76.7(4)
C3 Fe1 C15 C14 -44.6(8)
C13 Fe1 C15 C14 38.3(4)
C12 Fe1 C15 C14 81.6(4)
C5 Fe1 C15 C14 -119.4(4)
C1 Fe1 C15 C14 -161.1(3)
C32 Zr1 C21 C22 -88.3(3)
C31 Zr1 C21 C22 -41.4(4)
C23 Zr1 C21 C22 -37.1(3)
C24 Zr1 C21 C22 -77.8(3)
C33 Zr1 C21 C22 -137.0(3)
C35 Zr1 C21 C22 9.8(5)
C34 Zr1 C21 C22 135.2(9)
C25 Zr1 C21 C22 -114.5(4)
B1 Zr1 C21 C22 87.3(3)
C32 Zr1 C21 C25 26.2(4)
C31 Zr1 C21 C25 73.1(4)
C23 Zr1 C21 C25 77.4(3)
C24 Zr1 C21 C25 36.7(3)
C22 Zr1 C21 C25 114.5(4)
C33 Zr1 C21 C25 -22.5(5)
C35 Zr1 C21 C25 124.3(4)
C34 Zr1 C21 C25 -110.3(10)
B1 Zr1 C21 C25 -158.2(3)
C25 C21 C22 C23 -1.2(6)
Zr1 C21 C22 C23 65.3(4)
C25 C21 C22 Zr1 -66.5(3)
C32 Zr1 C22 C21 118.2(3)
C31 Zr1 C22 C21 151.0(3)
C23 Zr1 C22 C21 115.8(4)
C24 Zr1 C22 C21 78.1(3)
C33 Zr1 C22 C21 110.1(5)
C35 Zr1 C22 C21 -175.1(3)
C34 Zr1 C22 C21 -162.3(4)
C25 Zr1 C22 C21 37.9(3)
B1 Zr1 C22 C21 -89.7(3)
C32 Zr1 C22 C23 2.4(4)
C31 Zr1 C22 C23 35.2(4)
C24 Zr1 C22 C23 -37.7(3)
C33 Zr1 C22 C23 -5.7(7)
C21 Zr1 C22 C23 -115.8(4)
C35 Zr1 C22 C23 69.1(4)
C34 Zr1 C22 C23 81.9(5)
C25 Zr1 C22 C23 -77.9(3)
B1 Zr1 C22 C23 154.5(3)
C21 C22 C23 C24 0.8(6)
Zr1 C22 C23 C24 66.8(4)
C21 C22 C23 Zr1 -66.0(4)
C32 Zr1 C23 C24 68.0(3)
C31 Zr1 C23 C24 99.3(3)
C22 Zr1 C23 C24 -114.0(5)
C33 Zr1 C23 C24 63.4(4)
C21 Zr1 C23 C24 -77.6(3)
C35 Zr1 C23 C24 121.4(3)
C34 Zr1 C23 C24 104.5(4)
C25 Zr1 C23 C24 -36.5(3)
B1 Zr1 C23 C24 -142.0(3)
C32 Zr1 C23 C22 -178.0(3)
C31 Zr1 C23 C22 -146.7(3)
C24 Zr1 C23 C22 114.0(5)
C33 Zr1 C23 C22 177.4(3)
C21 Zr1 C23 C22 36.4(3)
C35 Zr1 C23 C22 -124.6(3)
C34 Zr1 C23 C22 -141.5(3)
C25 Zr1 C23 C22 77.5(3)
B1 Zr1 C23 C22 -28.1(4)
C22 C23 C24 C25 -0.1(6)
Zr1 C23 C24 C25 66.8(4)
C22 C23 C24 Zr1 -66.9(4)
C32 Zr1 C24 C25 134.7(3)
C31 Zr1 C24 C25 166.7(3)
C23 Zr1 C24 C25 -115.6(5)
C22 Zr1 C24 C25 -77.8(3)
C33 Zr1 C24 C25 114.4(3)
C21 Zr1 C24 C25 -37.6(3)
C35 Zr1 C24 C25 172.3(3)
C34 Zr1 C24 C25 134.2(3)
B1 Zr1 C24 C25 -59.7(4)
C32 Zr1 C24 C23 -109.7(3)
C31 Zr1 C24 C23 -77.7(3)
C22 Zr1 C24 C23 37.8(3)
C33 Zr1 C24 C23 -130.0(3)
C21 Zr1 C24 C23 78.0(3)
C35 Zr1 C24 C23 -72.1(4)
C34 Zr1 C24 C23 -110.2(4)
C25 Zr1 C24 C23 115.6(5)
B1 Zr1 C24 C23 55.9(4)
C23 C24 C25 C21 -0.7(6)
Zr1 C24 C25 C21 65.2(4)
C23 C24 C25 Zr1 -65.8(4)
C22 C21 C25 C24 1.1(6)
Zr1 C21 C25 C24 -65.2(4)
C22 C21 C25 Zr1 66.3(3)
C32 Zr1 C25 C24 -45.8(3)
C31 Zr1 C25 C24 -15.3(4)
C23 Zr1 C25 C24 37.1(3)
C22 Zr1 C25 C24 78.1(3)
C33 Zr1 C25 C24 -77.9(3)
C21 Zr1 C25 C24 115.1(4)
C35 Zr1 C25 C24 -14.5(6)
C34 Zr1 C25 C24 -84.9(4)
B1 Zr1 C25 C24 139.5(3)
C32 Zr1 C25 C21 -160.9(3)
C31 Zr1 C25 C21 -130.4(3)
C23 Zr1 C25 C21 -78.0(3)
C24 Zr1 C25 C21 -115.1(4)
C22 Zr1 C25 C21 -37.0(3)
C33 Zr1 C25 C21 167.0(3)
C35 Zr1 C25 C21 -129.6(4)
C34 Zr1 C25 C21 160.0(3)
B1 Zr1 C25 C21 24.4(3)
C23 Zr1 C31 C32 -106.5(3)
C24 Zr1 C31 C32 -74.0(3)
C22 Zr1 C31 C32 -125.0(3)
C33 Zr1 C31 C32 37.1(3)
C21 Zr1 C31 C32 -102.9(4)
C35 Zr1 C31 C32 114.8(5)
C34 Zr1 C31 C32 77.9(3)
C25 Zr1 C31 C32 -65.9(4)
B1 Zr1 C31 C32 140.2(3)
C32 Zr1 C31 C35 -114.8(5)
C23 Zr1 C31 C35 138.6(3)
C24 Zr1 C31 C35 171.1(3)
C22 Zr1 C31 C35 120.1(3)
C33 Zr1 C31 C35 -77.7(3)
C21 Zr1 C31 C35 142.2(3)
C34 Zr1 C31 C35 -37.0(3)
C25 Zr1 C31 C35 179.3(3)
B1 Zr1 C31 C35 25.4(4)
C35 C31 C32 C33 0.1(6)
Zr1 C31 C32 C33 -66.7(4)
C35 C31 C32 Zr1 66.9(4)
C23 Zr1 C32 C31 71.7(3)
C24 Zr1 C32 C31 102.5(3)
C22 Zr1 C32 C31 70.4(4)
C33 Zr1 C32 C31 -115.3(5)
C21 Zr1 C32 C31 111.2(3)
C35 Zr1 C32 C31 -37.4(3)
C34 Zr1 C32 C31 -78.0(4)
C25 Zr1 C32 C31 125.5(3)
B1 Zr1 C32 C31 -62.0(4)
C31 Zr1 C32 C33 115.3(5)
C23 Zr1 C32 C33 -173.0(4)
C24 Zr1 C32 C33 -142.2(4)
C22 Zr1 C32 C33 -174.3(3)
C21 Zr1 C32 C33 -133.5(3)
C35 Zr1 C32 C33 77.9(4)
C34 Zr1 C32 C33 37.4(3)
C25 Zr1 C32 C33 -119.2(3)
B1 Zr1 C32 C33 53.3(5)
C31 C32 C33 C34 0.1(6)
Zr1 C32 C33 C34 -66.3(4)
C31 C32 C33 Zr1 66.3(4)
C31 Zr1 C33 C32 -36.9(3)
C23 Zr1 C33 C32 8.5(4)
C24 Zr1 C33 C32 38.9(4)
C22 Zr1 C33 C32 12.2(7)
C21 Zr1 C33 C32 85.5(5)
C35 Zr1 C33 C32 -77.8(4)
C34 Zr1 C33 C32 -114.7(5)
C25 Zr1 C33 C32 72.0(4)
B1 Zr1 C33 C32 -145.6(3)
C32 Zr1 C33 C34 114.7(5)
C31 Zr1 C33 C34 77.8(3)
C23 Zr1 C33 C34 123.2(3)
C24 Zr1 C33 C34 153.6(3)
C22 Zr1 C33 C34 126.9(5)
C21 Zr1 C33 C34 -159.8(3)
C35 Zr1 C33 C34 36.9(3)
C25 Zr1 C33 C34 -173.4(3)
B1 Zr1 C33 C34 -30.9(4)
C32 C33 C34 C35 -0.2(6)
Zr1 C33 C34 C35 -65.6(4)
C32 C33 C34 Zr1 65.4(4)
C32 Zr1 C34 C35 77.9(3)
C31 Zr1 C34 C35 37.3(3)
C23 Zr1 C34 C35 31.1(4)
C24 Zr1 C34 C35 78.5(4)
C22 Zr1 C34 C35 -20.2(5)
C33 Zr1 C34 C35 115.3(5)
C21 Zr1 C34 C35 -139.8(9)
C25 Zr1 C34 C35 126.9(4)
B1 Zr1 C34 C35 -92.1(3)
C32 Zr1 C34 C33 -37.4(3)
C31 Zr1 C34 C33 -78.0(3)
C23 Zr1 C34 C33 -84.2(4)
C24 Zr1 C34 C33 -36.7(4)
C22 Zr1 C34 C33 -135.4(4)
C21 Zr1 C34 C33 104.9(10)
C35 Zr1 C34 C33 -115.3(5)
C25 Zr1 C34 C33 11.6(5)
B1 Zr1 C34 C33 152.6(3)
C33 C34 C35 C31 0.3(6)
Zr1 C34 C35 C31 -65.1(4)
C33 C34 C35 Zr1 65.4(4)
C32 C31 C35 C34 -0.3(6)
Zr1 C31 C35 C34 66.0(4)
C32 C31 C35 Zr1 -66.2(4)
C32 Zr1 C35 C34 -77.9(3)
C31 Zr1 C35 C34 -115.1(5)
C23 Zr1 C35 C34 -158.1(3)
C24 Zr1 C35 C34 -125.4(3)
C22 Zr1 C35 C34 169.8(3)
C33 Zr1 C35 C34 -37.1(3)
C21 Zr1 C35 C34 163.6(4)
C25 Zr1 C35 C34 -116.4(4)
B1 Zr1 C35 C34 86.8(3)
C32 Zr1 C35 C31 37.2(3)
C23 Zr1 C35 C31 -43.0(3)
C24 Zr1 C35 C31 -10.3(4)
C22 Zr1 C35 C31 -75.1(4)
C33 Zr1 C35 C31 78.0(3)
C21 Zr1 C35 C31 -81.3(5)
C34 Zr1 C35 C31 115.1(5)
C25 Zr1 C35 C31 -1.3(6)
B1 Zr1 C35 C31 -158.1(3)
